data_1514752
loop_
_publ_author_name
'Brady, Patrick B.'
'Albert, Brian J.'
'Akakura, Matsujiro'
'Yamamoto, Hisashi'

_publ_section_title
;
 Controlling stereochemistry in polyketide synthesis: 1,3- vs.
 1,2-asymmetric induction in methyl ketone aldol additions to \b-super
 siloxy aldehydes
;
_journal_issue 8
_journal_name_full 'Chemical Science'
_journal_page_first 3223
_journal_paper_doi 10.1039/c3sc51183a
_journal_volume 4
_journal_year 2013
_chemical_formula_sum 'C47 H97 N O6 S Si9'
_chemical_formula_weight 1057.13
_chemical_name_systematic
; 
 ? 
;
_space_group_IT_number 2
_symmetry_space_group_name_Hall '-P 1'
_symmetry_space_group_name_H-M 'P -1'
_atom_sites_solution_hydrogens geom
_atom_sites_solution_primary direct
_atom_sites_solution_secondary difmap
_audit_creation_method SHELXL-97
_cell_angle_alpha 110.618(7)
_cell_angle_beta 111.892(6)
_cell_angle_gamma 93.200(6)
_cell_formula_units_Z 2
_cell_length_a 13.583(4)
_cell_length_b 15.995(5)
_cell_length_c 16.961(5)
_cell_measurement_temperature 100(2)
_cell_volume 3125.1(16)
_computing_structure_refinement 'SHELXL-97 (Sheldrick, 1997)'
_computing_structure_solution 'SHELXS-97 (Sheldrick, 1990)'
_diffrn_ambient_temperature 100(2)
_diffrn_measured_fraction_theta_full 0.936
_diffrn_measured_fraction_theta_max 0.936
_diffrn_radiation_monochromator graphite
_diffrn_radiation_source 'fine-focus sealed tube'
_diffrn_radiation_type MoK\a
_diffrn_radiation_wavelength 0.71073
_diffrn_reflns_av_R_equivalents 0.0970
_diffrn_reflns_av_sigmaI/netI 0.2319
_diffrn_reflns_limit_h_max 18
_diffrn_reflns_limit_h_min -18
_diffrn_reflns_limit_k_max 21
_diffrn_reflns_limit_k_min -20
_diffrn_reflns_limit_l_max 22
_diffrn_reflns_limit_l_min -22
_diffrn_reflns_number 37882
_diffrn_reflns_theta_full 28.73
_diffrn_reflns_theta_max 28.73
_diffrn_reflns_theta_min 1.65
_exptl_absorpt_coefficient_mu 0.265
_exptl_absorpt_correction_T_max 0.9689
_exptl_absorpt_correction_T_min 0.9015
_exptl_crystal_density_diffrn 1.123
_exptl_crystal_density_method 'not measured'
_exptl_crystal_F_000 1152
_exptl_crystal_size_max 0.40
_exptl_crystal_size_mid 0.24
_exptl_crystal_size_min 0.12
_refine_diff_density_max 0.473
_refine_diff_density_min -0.376
_refine_diff_density_rms 0.066
_refine_ls_extinction_method none
_refine_ls_goodness_of_fit_ref 0.726
_refine_ls_hydrogen_treatment mixed
_refine_ls_matrix_type full
_refine_ls_number_parameters 603
_refine_ls_number_reflns 15162
_refine_ls_number_restraints 0
_refine_ls_restrained_S_all 0.726
_refine_ls_R_factor_all 0.1620
_refine_ls_R_factor_gt 0.0691
_refine_ls_shift/su_max 0.000
_refine_ls_shift/su_mean 0.000
_refine_ls_structure_factor_coef Fsqd
_refine_ls_weighting_details 'calc w=1/[\s^2^(Fo^2^)+(0.0316P)^2^+0.0000P] where P=(Fo^2^+2Fc^2^)/3'
_refine_ls_weighting_scheme calc
_refine_ls_wR_factor_gt 0.1018
_refine_ls_wR_factor_ref 0.1210
_reflns_number_gt 6006
_reflns_number_total 15162
_reflns_threshold_expression >2sigma(I)
_cod_data_source_file c3sc51183a.txt
_cod_data_source_block brady11s
_cod_original_cell_volume 3125.1(17)
_cod_database_code 1514752

loop_
_symmetry_equiv_pos_as_xyz
'x, y, z'
'-x, -y, -z'

loop_
_atom_site_label
_atom_site_type_symbol
_atom_site_fract_x
_atom_site_fract_y
_atom_site_fract_z
_atom_site_U_iso_or_equiv
_atom_site_adp_type
_atom_site_occupancy
_atom_site_symmetry_multiplicity
_atom_site_calc_flag
_atom_site_refinement_flags
C1 C 0.5089(3) 0.1144(3) 0.2777(3) 0.0338(10) Uani 1 1 d .
C2 C 0.5229(3) 0.0315(3) 0.2816(3) 0.0378(10) Uani 1 1 d .
H2 H 0.4704 -0.0226 0.2363 0.045 Uiso 1 1 calc R
C3 C 0.6140(3) 0.0266(3) 0.3518(3) 0.0393(11) Uani 1 1 d .
H3 H 0.6228 -0.0310 0.3543 0.047 Uiso 1 1 calc R
C4 C 0.6916(3) 0.1041(3) 0.4177(3) 0.0374(10) Uani 1 1 d .
C5 C 0.6744(3) 0.1866(3) 0.4134(3) 0.0392(11) Uani 1 1 d .
H5 H 0.7257 0.2410 0.4597 0.047 Uiso 1 1 calc R
C6 C 0.5851(3) 0.1929(3) 0.3440(3) 0.0348(10) Uani 1 1 d .
H6 H 0.5761 0.2507 0.3419 0.042 Uiso 1 1 calc R
C7 C 0.7916(3) 0.0984(3) 0.4910(3) 0.0514(12) Uani 1 1 d .
H7A H 0.7798 0.0398 0.4959 0.077 Uiso 1 1 calc R
H7B H 0.8077 0.1486 0.5506 0.077 Uiso 1 1 calc R
H7C H 0.8529 0.1030 0.4743 0.077 Uiso 1 1 calc R
C8 C 0.2274(3) 0.0839(2) 0.2208(3) 0.0350(10) Uani 1 1 d .
H8A H 0.1834 0.0425 0.1550 0.042 Uiso 1 1 calc R
H8B H 0.1773 0.1146 0.2453 0.042 Uiso 1 1 calc R
C9 C 0.2746(3) 0.0264(3) 0.2732(3) 0.0339(10) Uani 1 1 d .
C10 C 0.3294(3) 0.0623(3) 0.3685(3) 0.0410(11) Uani 1 1 d .
H10 H 0.3406 0.1262 0.4027 0.049 Uiso 1 1 calc R
C11 C 0.3683(3) 0.0076(3) 0.4154(3) 0.0481(12) Uani 1 1 d .
H11 H 0.4065 0.0338 0.4811 0.058 Uiso 1 1 calc R
C12 C 0.3516(4) -0.0849(3) 0.3665(3) 0.0523(13) Uani 1 1 d .
H12 H 0.3788 -0.1230 0.3982 0.063 Uiso 1 1 calc R
C13 C 0.2954(3) -0.1218(3) 0.2719(3) 0.0516(13) Uani 1 1 d .
H13 H 0.2823 -0.1859 0.2379 0.062 Uiso 1 1 calc R
C14 C 0.2581(3) -0.0668(3) 0.2261(3) 0.0458(12) Uani 1 1 d .
H14 H 0.2199 -0.0934 0.1604 0.055 Uiso 1 1 calc R
C15 C 0.3077(3) 0.2535(2) 0.2675(2) 0.0300(9) Uani 1 1 d .
H15 H 0.3646 0.2871 0.2590 0.036 Uiso 1 1 calc R
C16 C 0.3437(3) 0.2854(2) 0.3713(2) 0.0357(10) Uani 1 1 d .
H16A H 0.2885 0.2566 0.3833 0.053 Uiso 1 1 calc R
H16B H 0.3533 0.3521 0.3994 0.053 Uiso 1 1 calc R
H16C H 0.4128 0.2683 0.3983 0.053 Uiso 1 1 calc R
C17 C 0.2020(3) 0.2823(2) 0.2237(2) 0.0267(9) Uani 1 1 d .
H17 H 0.2136 0.3492 0.2607 0.032 Uiso 1 1 calc R
C18 C 0.1664(3) 0.3099(3) 0.5011(3) 0.0697(15) Uani 1 1 d .
H18A H 0.1772 0.3751 0.5132 0.105 Uiso 1 1 calc R
H18B H 0.2270 0.2859 0.4901 0.105 Uiso 1 1 calc R
H18C H 0.1633 0.3020 0.5550 0.105 Uiso 1 1 calc R
C19 C 0.0236(4) 0.1229(3) 0.3721(3) 0.0681(15) Uani 1 1 d .
H19A H 0.0293 0.1133 0.4275 0.102 Uiso 1 1 calc R
H19B H 0.0814 0.1009 0.3547 0.102 Uiso 1 1 calc R
H19C H -0.0473 0.0892 0.3209 0.102 Uiso 1 1 calc R
C20 C -0.0729(3) 0.2869(3) 0.4305(3) 0.0589(13) Uani 1 1 d .
H20A H -0.0677 0.2753 0.4848 0.088 Uiso 1 1 calc R
H20B H -0.1435 0.2538 0.3787 0.088 Uiso 1 1 calc R
H20C H -0.0656 0.3526 0.4456 0.088 Uiso 1 1 calc R
C21 C -0.1199(3) 0.0597(2) 0.0952(3) 0.0446(11) Uani 1 1 d .
H21A H -0.0935 0.0391 0.1460 0.067 Uiso 1 1 calc R
H21B H -0.0655 0.0601 0.0702 0.067 Uiso 1 1 calc R
H21C H -0.1880 0.0179 0.0460 0.067 Uiso 1 1 calc R
C22 C -0.2587(3) 0.1727(3) 0.1743(3) 0.0465(12) Uani 1 1 d .
H22A H -0.2683 0.2349 0.2023 0.070 Uiso 1 1 calc R
H22B H -0.2425 0.1448 0.2195 0.070 Uiso 1 1 calc R
H22C H -0.3256 0.1361 0.1194 0.070 Uiso 1 1 calc R
C23 C -0.1843(3) 0.2165(3) 0.0433(3) 0.0514(12) Uani 1 1 d .
H23A H -0.2475 0.1724 -0.0104 0.077 Uiso 1 1 calc R
H23B H -0.1238 0.2213 0.0258 0.077 Uiso 1 1 calc R
H23C H -0.2027 0.2765 0.0637 0.077 Uiso 1 1 calc R
C24 C -0.1233(3) 0.4410(3) 0.2931(3) 0.0576(13) Uani 1 1 d .
H24A H -0.1329 0.4212 0.3387 0.086 Uiso 1 1 calc R
H24B H -0.1811 0.4043 0.2314 0.086 Uiso 1 1 calc R
H24C H -0.1266 0.5057 0.3098 0.086 Uiso 1 1 calc R
C25 C 0.0212(3) 0.4552(2) 0.1974(3) 0.0448(11) Uani 1 1 d .
H25A H -0.0332 0.4110 0.1372 0.067 Uiso 1 1 calc R
H25B H 0.0940 0.4534 0.1992 0.067 Uiso 1 1 calc R
H25C H 0.0079 0.5168 0.2064 0.067 Uiso 1 1 calc R
C26 C 0.1173(3) 0.5053(3) 0.4076(3) 0.0576(13) Uani 1 1 d .
H26A H 0.1172 0.5686 0.4137 0.086 Uiso 1 1 calc R
H26B H 0.1888 0.4924 0.4135 0.086 Uiso 1 1 calc R
H26C H 0.1015 0.4970 0.4565 0.086 Uiso 1 1 calc R
C27 C 0.1634(3) 0.2688(2) 0.1217(2) 0.0278(9) Uani 1 1 d .
H27 H 0.0979 0.2962 0.1077 0.033 Uiso 1 1 calc R
C28 C 0.1244(3) 0.1683(2) 0.0544(2) 0.0339(10) Uani 1 1 d .
H28A H 0.0756 0.1633 -0.0074 0.051 Uiso 1 1 calc R
H28B H 0.0853 0.1347 0.0762 0.051 Uiso 1 1 calc R
H28C H 0.1870 0.1422 0.0511 0.051 Uiso 1 1 calc R
C29 C 0.2453(3) 0.3220(2) 0.1048(2) 0.0269(9) Uani 1 1 d .
H29 H 0.3132 0.2977 0.1199 0.032 Uiso 1 1 calc R
C30 C 0.5483(3) 0.3725(2) 0.1290(3) 0.0440(11) Uani 1 1 d .
H30A H 0.5127 0.3781 0.0697 0.066 Uiso 1 1 calc R
H30B H 0.5115 0.3159 0.1255 0.066 Uiso 1 1 calc R
H30C H 0.6246 0.3708 0.1420 0.066 Uiso 1 1 calc R
C31 C 0.6309(3) 0.5760(2) 0.2414(3) 0.0394(11) Uani 1 1 d .
H31A H 0.7066 0.5699 0.2649 0.059 Uiso 1 1 calc R
H31B H 0.6224 0.6303 0.2864 0.059 Uiso 1 1 calc R
H31C H 0.6109 0.5822 0.1822 0.059 Uiso 1 1 calc R
C32 C 0.5945(3) 0.4511(3) 0.3315(3) 0.0436(11) Uani 1 1 d .
H32A H 0.5412 0.4041 0.3275 0.065 Uiso 1 1 calc R
H32B H 0.6080 0.5078 0.3851 0.065 Uiso 1 1 calc R
H32C H 0.6625 0.4302 0.3387 0.065 Uiso 1 1 calc R
C33 C 0.2566(3) 0.6623(2) 0.3244(3) 0.0395(11) Uani 1 1 d .
H33A H 0.1916 0.6132 0.2941 0.059 Uiso 1 1 calc R
H33B H 0.2504 0.6978 0.2867 0.059 Uiso 1 1 calc R
H33C H 0.2632 0.7025 0.3859 0.059 Uiso 1 1 calc R
C34 C 0.3965(3) 0.5545(2) 0.4180(2) 0.0406(11) Uani 1 1 d .
H34A H 0.3900 0.5957 0.4735 0.061 Uiso 1 1 calc R
H34B H 0.4682 0.5391 0.4359 0.061 Uiso 1 1 calc R
H34C H 0.3400 0.4984 0.3873 0.061 Uiso 1 1 calc R
C35 C 0.4999(3) 0.7094(2) 0.3933(2) 0.0390(10) Uani 1 1 d .
H35A H 0.4980 0.7553 0.4489 0.058 Uiso 1 1 calc R
H35B H 0.4973 0.7371 0.3497 0.058 Uiso 1 1 calc R
H35C H 0.5670 0.6869 0.4109 0.058 Uiso 1 1 calc R
C36 C 0.1756(3) 0.5984(3) 0.0681(3) 0.0490(12) Uani 1 1 d .
H36A H 0.1691 0.6215 0.1273 0.074 Uiso 1 1 calc R
H36B H 0.1210 0.5417 0.0252 0.074 Uiso 1 1 calc R
H36C H 0.1641 0.6441 0.0413 0.074 Uiso 1 1 calc R
C37 C 0.3147(3) 0.5115(3) -0.0269(3) 0.0536(13) Uani 1 1 d .
H37A H 0.2985 0.5490 -0.0632 0.080 Uiso 1 1 calc R
H37B H 0.2595 0.4544 -0.0602 0.080 Uiso 1 1 calc R
H37C H 0.3864 0.4976 -0.0180 0.080 Uiso 1 1 calc R
C38 C 0.4111(3) 0.6871(2) 0.1391(3) 0.0436(11) Uani 1 1 d .
H38A H 0.3872 0.7190 0.0976 0.065 Uiso 1 1 calc R
H38B H 0.4837 0.6762 0.1465 0.065 Uiso 1 1 calc R
H38C H 0.4134 0.7247 0.1998 0.065 Uiso 1 1 calc R
C39 C 0.2080(3) 0.3181(2) 0.0065(2) 0.0278(9) Uani 1 1 d .
H39 H 0.2599 0.3692 0.0124 0.033 Uiso 1 1 calc R
C40 C 0.0972(3) 0.3435(2) -0.0260(2) 0.0375(10) Uani 1 1 d .
H40A H 0.0398 0.2908 -0.0459 0.056 Uiso 1 1 calc R
H40B H 0.0864 0.3608 -0.0781 0.056 Uiso 1 1 calc R
H40C H 0.0943 0.3950 0.0253 0.056 Uiso 1 1 calc R
C41 C 0.2118(3) 0.2329(2) -0.0703(2) 0.0306(9) Uani 1 1 d .
H41 H 0.1503 0.1821 -0.0893 0.037 Uiso 1 1 calc R
C42 C 0.0555(3) 0.2981(2) -0.2884(3) 0.0466(12) Uani 1 1 d .
H42A H 0.0115 0.3248 -0.2555 0.070 Uiso 1 1 calc R
H42B H 0.0111 0.2736 -0.3555 0.070 Uiso 1 1 calc R
H42C H 0.1175 0.3454 -0.2717 0.070 Uiso 1 1 calc R
C43 C -0.0072(3) 0.1268(3) -0.2649(3) 0.0520(12) Uani 1 1 d .
H43A H 0.0209 0.0797 -0.2437 0.078 Uiso 1 1 calc R
H43B H -0.0607 0.0976 -0.3297 0.078 Uiso 1 1 calc R
H43C H -0.0417 0.1615 -0.2262 0.078 Uiso 1 1 calc R
C44 C 0.1694(4) 0.1442(3) -0.3325(3) 0.0631(14) Uani 1 1 d .
H44A H 0.2285 0.1877 -0.3263 0.095 Uiso 1 1 calc R
H44B H 0.1148 0.1173 -0.3970 0.095 Uiso 1 1 calc R
H44C H 0.1987 0.0956 -0.3148 0.095 Uiso 1 1 calc R
C45 C 0.3163(3) 0.2001(2) -0.0436(2) 0.0327(10) Uani 1 1 d .
H45A H 0.3362 0.1994 0.0185 0.039 Uiso 1 1 calc R
H45B H 0.3742 0.2451 -0.0381 0.039 Uiso 1 1 calc R
C46 C 0.3150(3) 0.1065(3) -0.1094(3) 0.0363(10) Uani 1 1 d .
C47 C 0.4193(3) 0.0749(3) -0.0810(3) 0.0596(14) Uani 1 1 d .
H47A H 0.4131 0.0166 -0.1299 0.089 Uiso 1 1 calc R
H47B H 0.4346 0.0669 -0.0232 0.089 Uiso 1 1 calc R
H47C H 0.4786 0.1207 -0.0712 0.089 Uiso 1 1 calc R
N1 N 0.3060(2) 0.15508(19) 0.22405(19) 0.0294(8) Uani 1 1 d .
O1 O 0.3502(2) 0.03123(18) 0.11648(17) 0.0462(8) Uani 1 1 d .
O2 O 0.43576(19) 0.19223(17) 0.16609(17) 0.0426(7) Uani 1 1 d .
O3 O 0.11753(18) 0.23733(15) 0.23531(16) 0.0308(6) Uani 1 1 d .
O4 O 0.27044(18) 0.41590(15) 0.16995(15) 0.0283(6) Uani 1 1 d .
O5 O 0.19679(19) 0.25557(15) -0.14779(16) 0.0328(6) Uani 1 1 d .
O6 O 0.2347(2) 0.06032(17) -0.17767(18) 0.0421(7) Uani 1 1 d .
S1 S 0.39680(8) 0.12159(7) 0.18686(7) 0.0360(3) Uani 1 1 d .
Si1 Si 0.36552(9) 0.50356(7) 0.19386(7) 0.0297(3) Uani 1 1 d .
Si2 Si 0.54059(9) 0.47224(8) 0.22336(8) 0.0359(3) Uani 1 1 d .
Si3 Si 0.37989(9) 0.61162(7) 0.33701(7) 0.0321(3) Uani 1 1 d .
Si4 Si 0.31376(9) 0.57524(8) 0.08814(8) 0.0373(3) Uani 1 1 d .
Si5 Si 0.01830(8) 0.27226(7) 0.26454(7) 0.0302(3) Uani 1 1 d .
Si6 Si 0.03724(9) 0.24705(8) 0.39734(8) 0.0376(3) Uani 1 1 d .
Si7 Si -0.14402(9) 0.17696(8) 0.13962(8) 0.0361(3) Uani 1 1 d .
Si8 Si 0.01164(9) 0.42575(8) 0.29202(8) 0.0391(3) Uani 1 1 d .
Si10 Si 0.10570(10) 0.20470(8) -0.25539(8) 0.0392(3) Uani 1 1 d .

loop_
_atom_site_aniso_label
_atom_site_aniso_U_11
_atom_site_aniso_U_22
_atom_site_aniso_U_33
_atom_site_aniso_U_23
_atom_site_aniso_U_13
_atom_site_aniso_U_12
C1 0.039(3) 0.040(3) 0.040(3) 0.022(2) 0.027(2) 0.017(2)
C2 0.034(3) 0.043(3) 0.041(3) 0.014(2) 0.022(2) 0.014(2)
C3 0.041(3) 0.046(3) 0.051(3) 0.033(3) 0.026(2) 0.022(2)
C4 0.035(3) 0.052(3) 0.037(3) 0.024(2) 0.021(2) 0.014(2)
C5 0.034(3) 0.047(3) 0.035(3) 0.012(2) 0.017(2) 0.004(2)
C6 0.037(3) 0.035(3) 0.043(3) 0.020(2) 0.023(2) 0.013(2)
C7 0.036(3) 0.071(3) 0.051(3) 0.030(3) 0.017(2) 0.018(2)
C8 0.032(2) 0.030(2) 0.041(3) 0.011(2) 0.017(2) 0.007(2)
C9 0.030(2) 0.033(3) 0.043(3) 0.018(2) 0.017(2) 0.007(2)
C10 0.039(3) 0.037(3) 0.052(3) 0.020(2) 0.022(2) 0.010(2)
C11 0.054(3) 0.051(3) 0.049(3) 0.029(3) 0.023(3) 0.017(3)
C12 0.055(3) 0.054(3) 0.069(4) 0.038(3) 0.033(3) 0.022(3)
C13 0.061(3) 0.032(3) 0.074(4) 0.026(3) 0.036(3) 0.014(2)
C14 0.049(3) 0.038(3) 0.058(3) 0.018(3) 0.030(3) 0.012(2)
C15 0.033(2) 0.029(2) 0.031(2) 0.014(2) 0.014(2) 0.0050(19)
C16 0.042(3) 0.032(2) 0.033(2) 0.014(2) 0.015(2) 0.007(2)
C17 0.032(2) 0.018(2) 0.030(2) 0.0072(18) 0.016(2) 0.0048(18)
C18 0.044(3) 0.112(4) 0.044(3) 0.027(3) 0.015(3) -0.001(3)
C19 0.109(4) 0.059(3) 0.058(3) 0.034(3) 0.046(3) 0.028(3)
C20 0.057(3) 0.080(4) 0.051(3) 0.027(3) 0.032(3) 0.020(3)
C21 0.042(3) 0.036(3) 0.043(3) 0.006(2) 0.015(2) -0.005(2)
C22 0.032(3) 0.045(3) 0.060(3) 0.020(2) 0.019(2) 0.004(2)
C23 0.045(3) 0.050(3) 0.042(3) 0.017(2) 0.002(2) -0.002(2)
C24 0.050(3) 0.054(3) 0.091(4) 0.038(3) 0.041(3) 0.027(2)
C25 0.047(3) 0.028(2) 0.062(3) 0.017(2) 0.026(2) 0.012(2)
C26 0.067(3) 0.035(3) 0.061(3) -0.002(2) 0.039(3) 0.001(2)
C27 0.024(2) 0.023(2) 0.031(2) 0.0075(19) 0.0098(19) 0.0048(17)
C28 0.031(2) 0.036(2) 0.034(2) 0.013(2) 0.013(2) 0.0036(19)
C29 0.024(2) 0.023(2) 0.031(2) 0.0115(19) 0.0085(19) 0.0037(17)
C30 0.032(3) 0.043(3) 0.057(3) 0.017(2) 0.022(2) 0.003(2)
C31 0.031(2) 0.043(3) 0.048(3) 0.019(2) 0.020(2) 0.009(2)
C32 0.036(3) 0.045(3) 0.052(3) 0.025(2) 0.016(2) 0.011(2)
C33 0.049(3) 0.028(2) 0.044(3) 0.013(2) 0.024(2) 0.007(2)
C34 0.041(3) 0.044(3) 0.037(3) 0.018(2) 0.016(2) 0.008(2)
C35 0.043(3) 0.036(3) 0.032(2) 0.010(2) 0.014(2) 0.003(2)
C36 0.051(3) 0.051(3) 0.050(3) 0.032(2) 0.015(2) 0.015(2)
C37 0.070(3) 0.048(3) 0.049(3) 0.024(2) 0.028(3) 0.004(2)
C38 0.046(3) 0.043(3) 0.049(3) 0.029(2) 0.018(2) 0.009(2)
C39 0.030(2) 0.023(2) 0.029(2) 0.0121(19) 0.0102(19) 0.0009(18)
C40 0.042(3) 0.035(2) 0.036(2) 0.018(2) 0.013(2) 0.012(2)
C41 0.037(2) 0.028(2) 0.030(2) 0.014(2) 0.015(2) 0.0073(19)
C42 0.048(3) 0.045(3) 0.039(3) 0.020(2) 0.007(2) 0.005(2)
C43 0.050(3) 0.042(3) 0.046(3) 0.016(2) 0.004(2) 0.007(2)
C44 0.090(4) 0.067(3) 0.042(3) 0.027(3) 0.031(3) 0.038(3)
C45 0.033(2) 0.040(3) 0.028(2) 0.014(2) 0.016(2) 0.008(2)
C46 0.039(3) 0.043(3) 0.035(3) 0.019(2) 0.021(2) 0.008(2)
C47 0.052(3) 0.065(3) 0.061(3) 0.017(3) 0.027(3) 0.032(3)
N1 0.0319(19) 0.0281(19) 0.0302(19) 0.0105(16) 0.0159(16) 0.0102(16)
O1 0.0436(18) 0.0519(19) 0.0343(17) 0.0089(15) 0.0137(15) 0.0207(15)
O2 0.0402(17) 0.060(2) 0.0517(19) 0.0367(16) 0.0286(15) 0.0237(15)
O3 0.0314(16) 0.0267(15) 0.0438(17) 0.0168(13) 0.0227(14) 0.0083(12)
O4 0.0287(15) 0.0272(15) 0.0299(15) 0.0091(13) 0.0157(13) 0.0045(12)
O5 0.0398(17) 0.0327(16) 0.0284(16) 0.0151(13) 0.0146(13) 0.0058(13)
O6 0.0439(19) 0.0326(17) 0.0432(19) 0.0106(15) 0.0159(16) 0.0071(14)
S1 0.0363(7) 0.0452(7) 0.0337(7) 0.0187(6) 0.0183(6) 0.0175(6)
Si1 0.0300(7) 0.0291(7) 0.0304(7) 0.0120(5) 0.0134(5) 0.0046(5)
Si2 0.0293(7) 0.0382(7) 0.0414(7) 0.0160(6) 0.0162(6) 0.0065(6)
Si3 0.0359(7) 0.0276(7) 0.0317(7) 0.0113(5) 0.0139(6) 0.0040(5)
Si4 0.0406(7) 0.0378(7) 0.0365(7) 0.0184(6) 0.0165(6) 0.0056(6)
Si5 0.0283(6) 0.0289(7) 0.0332(7) 0.0108(6) 0.0142(6) 0.0069(5)
Si6 0.0352(7) 0.0454(8) 0.0338(7) 0.0143(6) 0.0178(6) 0.0071(6)
Si7 0.0317(7) 0.0344(7) 0.0368(7) 0.0129(6) 0.0106(6) 0.0044(6)
Si8 0.0375(7) 0.0307(7) 0.0524(8) 0.0125(6) 0.0259(7) 0.0099(6)
Si10 0.0468(8) 0.0367(7) 0.0318(7) 0.0138(6) 0.0137(6) 0.0121(6)

loop_
_atom_type_symbol
_atom_type_description
_atom_type_scat_dispersion_real
_atom_type_scat_dispersion_imag
_atom_type_scat_source
C C 0.0033 0.0016 'International Tables Vol C Tables 4.2.6.8 and 6.1.1.4'
H H 0.0000 0.0000 'International Tables Vol C Tables 4.2.6.8 and 6.1.1.4'
N N 0.0061 0.0033 'International Tables Vol C Tables 4.2.6.8 and 6.1.1.4'
O O 0.0106 0.0060 'International Tables Vol C Tables 4.2.6.8 and 6.1.1.4'
Si Si 0.0817 0.0704 'International Tables Vol C Tables 4.2.6.8 and 6.1.1.4'
S S 0.1246 0.1234 'International Tables Vol C Tables 4.2.6.8 and 6.1.1.4'

loop_
_geom_angle_atom_site_label_1
_geom_angle_atom_site_label_2
_geom_angle_atom_site_label_3
_geom_angle
C2 C1 C6 119.8(4)
C2 C1 S1 120.7(3)
C6 C1 S1 119.5(3)
C1 C2 C3 120.0(4)
C4 C3 C2 120.9(4)
C5 C4 C3 117.9(4)
C5 C4 C7 121.2(4)
C3 C4 C7 120.9(4)
C4 C5 C6 122.1(4)
C5 C6 C1 119.3(4)
N1 C8 C9 116.7(3)
C10 C9 C14 117.6(4)
C10 C9 C8 122.5(4)
C14 C9 C8 119.8(4)
C9 C10 C11 121.4(4)
C12 C11 C10 119.7(4)
C13 C12 C11 119.5(4)
C14 C13 C12 120.3(4)
C13 C14 C9 121.5(4)
N1 C15 C16 111.2(3)
N1 C15 C17 115.1(3)
C16 C15 C17 110.8(3)
O3 C17 C15 108.9(3)
O3 C17 C27 109.8(3)
C15 C17 C27 117.5(3)
C28 C27 C29 112.8(3)
C28 C27 C17 113.0(3)
C29 C27 C17 113.1(3)
O4 C29 C39 109.5(3)
O4 C29 C27 106.5(3)
C39 C29 C27 115.8(3)
C29 C39 C40 111.4(3)
C29 C39 C41 119.2(3)
C40 C39 C41 110.6(3)
O5 C41 C45 108.4(3)
O5 C41 C39 107.2(3)
C45 C41 C39 114.7(3)
C41 C45 C46 116.0(3)
O6 C46 C47 122.9(4)
O6 C46 C45 122.0(4)
C47 C46 C45 115.1(4)
C15 N1 C8 121.2(3)
C15 N1 S1 121.0(2)
C8 N1 S1 117.6(2)
C17 O3 Si5 133.0(2)
C29 O4 Si1 128.8(2)
C41 O5 Si10 129.3(2)
O1 S1 O2 120.00(17)
O1 S1 N1 107.15(16)
O2 S1 N1 107.09(16)
O1 S1 C1 107.17(18)
O2 S1 C1 105.98(17)
N1 S1 C1 109.14(16)
O4 Si1 Si3 102.80(10)
O4 Si1 Si2 114.58(10)
Si3 Si1 Si2 105.35(6)
O4 Si1 Si4 114.34(10)
Si3 Si1 Si4 106.34(6)
Si2 Si1 Si4 112.16(6)
C30 Si2 C32 107.55(18)
C30 Si2 C31 108.15(17)
C32 Si2 C31 108.51(17)
C30 Si2 Si1 115.03(13)
C32 Si2 Si1 110.10(13)
C31 Si2 Si1 107.33(12)
C34 Si3 C35 107.55(17)
C34 Si3 C33 108.29(17)
C35 Si3 C33 106.90(17)
C34 Si3 Si1 109.01(13)
C35 Si3 Si1 112.63(13)
C33 Si3 Si1 112.28(12)
C36 Si4 C37 108.09(19)
C36 Si4 C38 108.08(18)
C37 Si4 C38 105.35(18)
C36 Si4 Si1 110.07(13)
C37 Si4 Si1 115.82(14)
C38 Si4 Si1 109.11(13)
O3 Si5 Si8 114.92(10)
O3 Si5 Si6 108.17(10)
Si8 Si5 Si6 109.62(6)
O3 Si5 Si7 105.56(10)
Si8 Si5 Si7 109.49(6)
Si6 Si5 Si7 108.87(6)
C18 Si6 C20 106.06(19)
C18 Si6 C19 108.4(2)
C20 Si6 C19 108.5(2)
C18 Si6 Si5 115.05(15)
C20 Si6 Si5 108.18(14)
C19 Si6 Si5 110.43(14)
C21 Si7 C23 107.99(18)
C21 Si7 C22 108.95(17)
C23 Si7 C22 108.47(18)
C21 Si7 Si5 108.21(13)
C23 Si7 Si5 110.77(13)
C22 Si7 Si5 112.34(13)
C26 Si8 C24 107.04(19)
C26 Si8 C25 111.02(18)
C24 Si8 C25 107.83(18)
C26 Si8 Si5 111.95(14)
C24 Si8 Si5 107.12(14)
C25 Si8 Si5 111.62(12)
O5 Si10 C43 111.07(16)
O5 Si10 C42 105.29(15)
C43 Si10 C42 110.07(18)
O5 Si10 C44 110.49(17)
C43 Si10 C44 111.6(2)
C42 Si10 C44 108.08(18)

loop_
_geom_bond_atom_site_label_1
_geom_bond_atom_site_label_2
_geom_bond_distance
C1 C2 1.372(5)
C1 C6 1.380(5)
C1 S1 1.761(4)
C2 C3 1.390(5)
C3 C4 1.378(5)
C4 C5 1.374(5)
C4 C7 1.495(5)
C5 C6 1.378(5)
C8 N1 1.488(4)
C8 C9 1.505(5)
C9 C10 1.377(5)
C9 C14 1.378(5)
C10 C11 1.381(5)
C11 C12 1.373(5)
C12 C13 1.370(5)
C13 C14 1.369(5)
C15 N1 1.480(4)
C15 C16 1.514(4)
C15 C17 1.531(4)
C17 O3 1.431(4)
C17 C27 1.536(4)
C18 Si6 1.855(4)
C19 Si6 1.860(4)
C20 Si6 1.856(4)
C21 Si7 1.858(4)
C22 Si7 1.865(4)
C23 Si7 1.862(4)
C24 Si8 1.869(4)
C25 Si8 1.869(4)
C26 Si8 1.861(4)
C27 C28 1.527(4)
C27 C29 1.533(4)
C29 O4 1.445(4)
C29 C39 1.528(4)
C30 Si2 1.861(4)
C31 Si2 1.867(4)
C32 Si2 1.865(4)
C33 Si3 1.875(4)
C34 Si3 1.857(3)
C35 Si3 1.875(3)
C36 Si4 1.861(4)
C37 Si4 1.862(4)
C38 Si4 1.869(4)
C39 C40 1.530(4)
C39 C41 1.539(4)
C41 O5 1.430(4)
C41 C45 1.505(4)
C42 Si10 1.852(4)
C43 Si10 1.842(4)
C44 Si10 1.855(4)
C45 C46 1.513(5)
C46 O6 1.201(4)
C46 C47 1.496(5)
N1 S1 1.620(3)
O1 S1 1.426(3)
O2 S1 1.426(2)
O3 Si5 1.662(2)
O4 Si1 1.675(2)
O5 Si10 1.637(3)
Si1 Si3 2.3609(16)
Si1 Si2 2.3619(17)
Si1 Si4 2.3710(16)
Si5 Si8 2.3459(17)
Si5 Si6 2.3498(17)
Si5 Si7 2.3539(16)

loop_
_geom_torsion_atom_site_label_1
_geom_torsion_atom_site_label_2
_geom_torsion_atom_site_label_3
_geom_torsion_atom_site_label_4
_geom_torsion
C6 C1 C2 C3 -0.4(5)
S1 C1 C2 C3 177.5(3)
C1 C2 C3 C4 -0.6(6)
C2 C3 C4 C5 2.0(6)
C2 C3 C4 C7 -177.6(3)
C3 C4 C5 C6 -2.4(6)
C7 C4 C5 C6 177.1(3)
C4 C5 C6 C1 1.5(6)
C2 C1 C6 C5 -0.1(5)
S1 C1 C6 C5 -178.0(3)
N1 C8 C9 C10 65.8(5)
N1 C8 C9 C14 -118.0(4)
C14 C9 C10 C11 1.2(6)
C8 C9 C10 C11 177.5(3)
C9 C10 C11 C12 -0.6(6)
C10 C11 C12 C13 -0.7(6)
C11 C12 C13 C14 1.3(7)
C12 C13 C14 C9 -0.7(6)
C10 C9 C14 C13 -0.6(6)
C8 C9 C14 C13 -176.9(4)
N1 C15 C17 O3 63.4(4)
C16 C15 C17 O3 -63.8(4)
N1 C15 C17 C27 -62.1(4)
C16 C15 C17 C27 170.6(3)
O3 C17 C27 C28 -55.4(4)
C15 C17 C27 C28 69.8(4)
O3 C17 C27 C29 174.9(3)
C15 C17 C27 C29 -60.0(4)
C28 C27 C29 O4 177.2(3)
C17 C27 C29 O4 -53.0(4)
C28 C27 C29 C39 55.2(4)
C17 C27 C29 C39 -175.0(3)
O4 C29 C39 C40 -68.9(4)
C27 C29 C39 C40 51.5(4)
O4 C29 C39 C41 160.4(3)
C27 C29 C39 C41 -79.2(4)
C29 C39 C41 O5 -167.1(3)
C40 C39 C41 O5 61.9(4)
C29 C39 C41 C45 -46.7(4)
C40 C39 C41 C45 -177.7(3)
O5 C41 C45 C46 -72.2(4)
C39 C41 C45 C46 168.1(3)
C41 C45 C46 O6 -1.6(5)
C41 C45 C46 C47 -179.3(3)
C16 C15 N1 C8 66.7(4)
C17 C15 N1 C8 -60.3(4)
C16 C15 N1 S1 -107.6(3)
C17 C15 N1 S1 125.4(3)
C9 C8 N1 C15 -116.3(4)
C9 C8 N1 S1 58.2(4)
C15 C17 O3 Si5 137.5(3)
C27 C17 O3 Si5 -92.5(3)
C39 C29 O4 Si1 -62.3(4)
C27 C29 O4 Si1 171.7(2)
C45 C41 O5 Si10 111.6(3)
C39 C41 O5 Si10 -124.0(3)
C15 N1 S1 O1 -155.4(2)
C8 N1 S1 O1 30.1(3)
C15 N1 S1 O2 -25.4(3)
C8 N1 S1 O2 160.1(2)
C15 N1 S1 C1 88.9(3)
C8 N1 S1 C1 -85.6(3)
C2 C1 S1 O1 -14.1(3)
C6 C1 S1 O1 163.8(3)
C2 C1 S1 O2 -143.4(3)
C6 C1 S1 O2 34.5(3)
C2 C1 S1 N1 101.6(3)
C6 C1 S1 N1 -80.5(3)
C29 O4 Si1 Si3 -162.9(2)
C29 O4 Si1 Si2 -49.1(3)
C29 O4 Si1 Si4 82.3(3)
O4 Si1 Si2 C30 56.43(17)
Si3 Si1 Si2 C30 168.65(14)
Si4 Si1 Si2 C30 -76.08(15)
O4 Si1 Si2 C32 -65.26(17)
Si3 Si1 Si2 C32 46.96(15)
Si4 Si1 Si2 C32 162.23(14)
O4 Si1 Si2 C31 176.81(16)
Si3 Si1 Si2 C31 -70.97(14)
Si4 Si1 Si2 C31 44.30(14)
O4 Si1 Si3 C34 49.75(16)
Si2 Si1 Si3 C34 -70.57(14)
Si4 Si1 Si3 C34 170.21(13)
O4 Si1 Si3 C35 169.03(15)
Si2 Si1 Si3 C35 48.71(14)
Si4 Si1 Si3 C35 -70.51(14)
O4 Si1 Si3 C33 -70.24(16)
Si2 Si1 Si3 C33 169.44(13)
Si4 Si1 Si3 C33 50.22(14)
O4 Si1 Si4 C36 47.55(18)
Si3 Si1 Si4 C36 -65.15(15)
Si2 Si1 Si4 C36 -179.82(14)
O4 Si1 Si4 C37 -75.40(18)
Si3 Si1 Si4 C37 171.89(15)
Si2 Si1 Si4 C37 57.22(16)
O4 Si1 Si4 C38 165.99(16)
Si3 Si1 Si4 C38 53.28(15)
Si2 Si1 Si4 C38 -61.39(15)
C17 O3 Si5 Si8 0.5(3)
C17 O3 Si5 Si6 -122.4(3)
C17 O3 Si5 Si7 121.2(3)
O3 Si5 Si6 C18 61.2(2)
Si8 Si5 Si6 C18 -64.79(18)
Si7 Si5 Si6 C18 175.46(17)
O3 Si5 Si6 C20 179.56(17)
Si8 Si5 Si6 C20 53.56(16)
Si7 Si5 Si6 C20 -66.19(16)
O3 Si5 Si6 C19 -61.80(19)
Si8 Si5 Si6 C19 172.19(16)
Si7 Si5 Si6 C19 52.44(17)
O3 Si5 Si7 C21 37.67(16)
Si8 Si5 Si7 C21 161.91(13)
Si6 Si5 Si7 C21 -78.26(14)
O3 Si5 Si7 C23 -80.53(17)
Si8 Si5 Si7 C23 43.71(16)
Si6 Si5 Si7 C23 163.54(15)
O3 Si5 Si7 C22 158.00(16)
Si8 Si5 Si7 C22 -77.77(14)
Si6 Si5 Si7 C22 42.06(15)
O3 Si5 Si8 C26 -77.22(18)
Si6 Si5 Si8 C26 44.83(15)
Si7 Si5 Si8 C26 164.20(14)
O3 Si5 Si8 C24 165.73(18)
Si6 Si5 Si8 C24 -72.21(16)
Si7 Si5 Si8 C24 47.16(16)
O3 Si5 Si8 C25 47.92(18)
Si6 Si5 Si8 C25 169.97(14)
Si7 Si5 Si8 C25 -70.66(15)
C41 O5 Si10 C43 15.7(3)
C41 O5 Si10 C42 134.8(3)
C41 O5 Si10 C44 -108.7(3)
